data_3000465
loop_
_publ_author_name
'Boris Shivachev'
'Vanya Kurteva'
'Rusi Rusew'
'Zhanina Petkova'

_journal_name_full 'To be published in The Journal of Heterocyclic Chemistry'
_chemical_formula_sum 'C4 H6 Cl2 N2 S2'
_space_group_name_Hall '-P 2ybc'
_space_group_name_H-M_alt 'P 1 21/c 1'
_cell_angle_alpha 90
_cell_angle_beta 114.594(9)
_cell_angle_gamma 90
_cell_length_a 8.3182(6)
_cell_length_b 11.8171(7)
_cell_length_c 9.5657(6)
_cell_measurement_temperature 290
_cell_volume 854.98(11)
_diffrn_ambient_temperature 290
_diffrn_radiation_probe x-ray
_diffrn_radiation_type 'Mo K\a'
_diffrn_radiation_wavelength 0.71073
_refine_ls_goodness_of_fit_ref 1.039
_refine_ls_R_factor_all 0.0331
_refine_ls_R_factor_gt 0.0274
_refine_ls_wR_factor_gt 0.0692
_refine_ls_wR_factor_ref 0.0741
_cod_database_code 3000465
_cod_hold_until_date 2024-09-18

loop_
_atom_site_label
_atom_site_fract_x
_atom_site_fract_y
_atom_site_fract_z
? ? ? ?
